data_9000205
loop_
_publ_author_name
'Moore, P. B.'

_publ_section_title
;
 Manganostibite: A novel cubic close-packed structure type
;
_journal_name_full 'American Mineralogist'
_journal_page_first 1489
_journal_page_last 1499
_journal_volume 55
_journal_year 1970
_chemical_formula_sum 'As Mn7 O12 Sb'
_chemical_name_mineral Manganostibite
_space_group_IT_number 74
_symmetry_space_group_name_Hall '-I 2c 2c'
_symmetry_space_group_name_H-M 'I b m m'
_cell_angle_alpha 90
_cell_angle_beta 90
_cell_angle_gamma 90
_cell_length_a 8.727
_cell_length_b 18.847
_cell_length_c 6.062
_cell_formula_units_Z 4
_cell_volume 997.064
_database_code_amcsd 0000210
_exptl_crystal_density_diffrn 5.151
_cod_original_formula_sum 'Sb As Mn7 O12'
_cod_database_code 9000205

loop_
_space_group_symop_operation_xyz
x,y,z
1/2+x,1/2+y,1/2+z
x,y,1/2-z
1/2+x,1/2+y,-z
-x,-y,1/2+z
1/2-x,1/2-y,+z
x,-y,z
1/2+x,1/2-y,1/2+z
-x,y,-z
1/2-x,1/2+y,1/2-z
-x,y,1/2+z
1/2-x,1/2+y,+z
x,-y,1/2-z
1/2+x,1/2-y,-z
-x,-y,-z
1/2-x,1/2-y,1/2-z

loop_
_atom_site_label
_atom_site_fract_x
_atom_site_fract_y
_atom_site_fract_z
_atom_site_U_iso_or_equiv
Sb 0.25000 0.25000 0.25000 0.00405
As 0.36780 0.00000 0.75000 0.00633
Mn1 0.38170 0.17460 0.75000 0.00494
Mn2 0.00000 0.00000 0.00000 0.00583
Mn3 0.00000 0.15750 0.00000 0.00633
Mn4 0.27940 0.08210 0.25000 0.00836
O1 0.02280 0.07550 0.25000 0.00722
O2 0.02360 0.24000 0.25000 0.00595
O3 -0.02650 0.42800 0.25000 0.00570
O4 0.25890 0.00000 -0.01930 0.00760
O5 0.25380 0.17280 0.02680 0.00380

loop_
_cod_related_entry_id
_cod_related_entry_database
_cod_related_entry_code
1 AMCSD 0000210
